data_2006588
loop_
_publ_author_name
'Dobson, Allison J.'
'Gerkin, Roger E.'

_publ_section_title
;
 2-Aminonicotinic Acid
;
_journal_issue 10
_journal_name_full 'Acta Crystallographica Section C'
_journal_page_first 1427
_journal_page_last 1429
_journal_paper_doi 10.1107/S0108270197008226
_journal_volume 53
_journal_year 1997
_chemical_formula_iupac 'C6 H6 N2 O2'
_chemical_formula_moiety 'C6 H6 N2 O2 '
_chemical_formula_sum 'C6 H6 N2 O2'
_chemical_formula_weight 138.13
_chemical_name_common '2-aminonicotinic acid'
_chemical_name_systematic ' ?'
_space_group_IT_number 14
_symmetry_cell_setting monoclinic
_symmetry_space_group_name_Hall '-P 2ybc'
_symmetry_space_group_name_H-M 'P 1 21/c 1'
_cell_angle_alpha 90
_cell_angle_beta 108.930(10)
_cell_angle_gamma 90
_cell_formula_units_Z 4
_cell_length_a 7.4460(10)
_cell_length_b 12.1722(6)
_cell_length_c 6.9261(7)
_cell_measurement_reflns_used 25
_cell_measurement_temperature 296
_cell_measurement_theta_max 17.4
_cell_measurement_theta_min 15.0
_cell_volume 593.79(11)
_computing_cell_refinement 'MSC/AFC Diffractometer Control Software'
_computing_data_collection
;MSC/AFC Diffractometer Control Software (Molecular Structure Corporation,
 1991)
;
_computing_data_reduction 'TEXSAN (Molecular Structure Corporation, 1989)'
_computing_molecular_graphics ORTEPII
_computing_publication_material TEXSAN
_computing_structure_refinement TEXSAN
_computing_structure_solution 'MITHRIL (Gilmore, 1984)'
_diffrn_ambient_temperature 296
_diffrn_measurement_device_type 'Rigaku AFC5S'
_diffrn_measurement_method \w
_diffrn_radiation_monochromator graphite
_diffrn_radiation_source 'X-ray tube'
_diffrn_radiation_type MoK\a
_diffrn_radiation_wavelength 0.71073
_diffrn_reflns_av_R_equivalents 0.025
_diffrn_reflns_limit_h_max 9
_diffrn_reflns_limit_h_min -9
_diffrn_reflns_limit_k_max 0
_diffrn_reflns_limit_k_min -15
_diffrn_reflns_limit_l_max 8
_diffrn_reflns_limit_l_min 0
_diffrn_reflns_number 1545
_diffrn_reflns_theta_max 27.5
_diffrn_reflns_theta_min 2.0
_diffrn_standards_decay_% 5.0
_diffrn_standards_interval_count 150
_diffrn_standards_number 6
_exptl_absorpt_coefficient_mu 0.119
_exptl_absorpt_correction_type none
_exptl_crystal_colour 'pale yellow'
_exptl_crystal_density_diffrn 1.545
_exptl_crystal_density_method 'not measured'
_exptl_crystal_description 'cut rod'
_exptl_crystal_F_000 288
_exptl_crystal_size_max 0.39
_exptl_crystal_size_mid 0.31
_exptl_crystal_size_min 0.27
_refine_diff_density_max 0.24
_refine_diff_density_min -0.26
_refine_ls_extinction_coef 3.9E-6(6)
_refine_ls_extinction_method 'Zachariasen (1963, 1968)'
_refine_ls_goodness_of_fit_ref 1.74
_refine_ls_hydrogen_treatment refall
_refine_ls_matrix_type full
_refine_ls_number_parameters 116
_refine_ls_number_reflns 1165
_refine_ls_R_factor_gt 0.062
_refine_ls_shift/su_max '< 0.01'
_refine_ls_structure_factor_coef F
_refine_ls_weighting_details 'w = 1/\s^2^(F)'
_refine_ls_weighting_scheme calc
_refine_ls_wR_factor_ref 0.057
_reflns_number_gt 1165
_reflns_number_total 1434
_reflns_threshold_expression 'I > 0.1\s(I)'
_cod_data_source_file fr1064.cif
_cod_data_source_block I
_cod_depositor_comments
;
The following automatic conversions were performed:
'_symmetry_cell_setting' value 'Monoclinic' changed to 'monoclinic'
according to '/home/saulius/struct/CIF-dictionaries/cif_core.dic'
dictionary named 'cif_core.dic' version 2.4.1 from 2010-06-29.

Automatic conversion script
Id: cif_fix_enum 1527 2010-12-29 10:47:43Z saulius 

The following automatic conversions were performed:

'_atom_site_adp_type' tag value 'Uij' was replaced with 'Uani' value
10 times.

Automatic conversion script
Id: cif_fix_values 1646 2011-03-28 12:23:43Z adriana 

The following automatic conversions were performed:

'_symmetry_cell_setting' value 'Monoclinic' changed to 'monoclinic'
according to /home/saulius/struct/CIF-dictionaries/cif_core.dic
dictionary named 'cif_core.dic' version 2.4.1 from 2010-06-29.

Automatic conversion script
Id: cif_fix_values 1715 2011-07-08 13:25:40Z adriana 

The following automatic conversions were performed:

'_refine_ls_weighting_scheme' value 'w = 1/\s^2^(F)' was changed to
'calc'. New tag '_refine_ls_weighting_details' was created. The value
of the new tag was set to 'w = 1/\s^2^(F)'.

Automatic conversion script
Id: cif_fix_values 3143 2015-03-26 13:38:13Z robertas 
;
_cod_original_cell_volume 593.80(10)
_cod_original_sg_symbol_H-M 'P 21/c'
_cod_database_code 2006588

loop_
_symmetry_equiv_pos_as_xyz
x,y,z
'-x,1/2 +y,1/2-z'
-x,-y,-z
x,1/2-y,1/2+z

loop_
_atom_site_label
_atom_site_fract_x
_atom_site_fract_y
_atom_site_fract_z
_atom_site_U_iso_or_equiv
_atom_site_adp_type
_atom_site_calc_flag
_atom_site_calc_attached_atom
O1 .2458(2) .00230(10) .8173(3) .0524(5) Uani ? ?
O2 -.0352(2) .08140(10) .7654(2) .0442(4) Uani ? ?
N1 .2171(2) .39100(10) .7765(2) .0298(4) Uani ? ?
N2 -.0616(2) .29810(10) .7296(3) .0377(5) Uani ? ?
C2 .1244(3) .29410(10) .7700(3) .0262(5) Uani ? ?
C3 .2331(3) .19550(10) .8065(3) .0271(5) Uani ? ?
C4 .4268(3) .2039(2) .8559(3) .0313(5) Uani ? ?
C5 .5163(3) .3054(2) .8622(3) .0342(5) Uani ? ?
C6 .4068(3) .3968(2) .8184(3) .0328(5) Uani ? ?
C7 .1418(3) .0835(2) .7953(3) .0323(5) Uani ? ?
H1 .143(3) .457(2) .760(3) .052(7) Uiso ? ?
H2 -.125(3) .360(2) .706(3) .039(6) Uiso ? ?
H3 -.118(3) .228(2) .723(4) .055(7) Uiso ? ?
H4 .502(3) .137(2) .881(3) .038(6) Uiso ? ?
H5 .644(3) .312(2) .889(3) .044(6) Uiso ? ?
H6 .459(3) .473(2) .810(3) .042(6) Uiso ? ?

loop_
_atom_site_aniso_label
_atom_site_aniso_U_11
_atom_site_aniso_U_22
_atom_site_aniso_U_33
_atom_site_aniso_U_12
_atom_site_aniso_U_13
_atom_site_aniso_U_23
O1 .0404(9) .0195(7) .0960(10) .0032(7) .0203(8) -.0032(8)
O2 .0327(8) .0219(7) .0780(10) -.0033(6) .0185(7) -.0003(7)
N1 .0327(9) .0182(8) .0386(9) .0001(7) .0116(7) .0007(7)
N2 .0287(9) .0210(8) .0630(10) .0034(8) .0145(9) .0037(9)
C2 .0283(9) .0206(9) .0308(10) -.0022(8) .0114(8) -.0012(7)
C3 .0324(10) .0200(9) .0296(10) .0004(8) .0112(8) -.0012(7)
C4 .0290(10) .0280(10) .0370(10) .0027(9) .0109(8) -.0006(8)
C5 .0260(10) .0360(10) .0410(10) -.0046(9) .0114(8) -.0017(9)
C6 .0350(10) .0260(10) .0390(10) -.0089(8) .0141(9) -.0037(8)
C7 .0370(10) .0191(9) .0410(10) -.0026(8) .0132(9) -.0014(8)

loop_
_atom_type_symbol
_atom_type_scat_dispersion_real
_atom_type_scat_dispersion_imag
_atom_type_scat_source
H 0 0 'Stewart, Davidson & Simpson (1965)'
C .003 .002 'Creagh & McAuley (1992)'
N .006 .003 'Creagh & McAuley (1992)'
O .011 .006 'Creagh & McAuley (1992)'

loop_
_geom_angle_atom_site_label_1
_geom_angle_atom_site_label_2
_geom_angle_atom_site_label_3
_geom_angle
_geom_angle_publ_flag
C2 N1 C6 122.5(2) yes
C2 N1 H1 117.0(10) no
C6 N1 H1 120.0(10) no
C2 N2 H2 122.0(10) no
C2 N2 H3 113.0(10) no
H2 N2 H3 124(2) no
N1 C2 N2 117.4(2) no
N1 C2 C3 118.2(2) no
N2 C2 C3 124.4(2) no
C2 C3 C4 118.2(2) no
C2 C3 C7 122.0(2) no
C4 C3 C7 119.8(2) no
C3 C4 C5 121.7(2) no
C3 C4 H4 118.0(10) no
C5 C4 H4 119.0(10) no
C4 C5 C6 118.2(2) no
C4 C5 H5 123.0(10) no
C6 C5 H5 118.0(10) no
N1 C6 C5 121.2(2) no
N1 C6 H6 115.0(10) no
C5 C6 H6 123.0(10) no
O1 C7 O2 125.6(2) yes
O1 C7 C3 117.4(2) yes
O2 C7 C3 116.9(2) yes

loop_
_geom_bond_atom_site_label_1
_geom_bond_atom_site_label_2
_geom_bond_site_symmetry_1
_geom_bond_site_symmetry_2
_geom_bond_distance
_geom_bond_publ_flag
O1 C7 ? ? 1.234(2) yes
O2 C7 ? ? 1.266(2) yes
N1 C2 ? ? 1.360(2) yes
N1 C6 ? ? 1.348(2) yes
N1 H1 ? ? .96(2) no
N2 C2 ? ? 1.322(2) yes
N2 H2 ? ? .88(2) no
N2 H3 ? ? .94(3) no
C2 C3 ? ? 1.423(2) yes
C3 C4 ? ? 1.374(3) yes
C3 C7 ? ? 1.514(2) yes
C4 C5 ? ? 1.398(3) yes
C4 H4 ? ? .97(2) no
C5 C6 ? ? 1.355(3) yes
C5 H5 ? ? .91(2) no
C6 H6 ? ? 1.02(2) no

loop_
_geom_hbond_atom_site_label_D
_geom_hbond_atom_site_label_H
_geom_hbond_atom_site_label_A
_geom_hbond_site_symmetry_A
_geom_hbond_distance_DH
_geom_hbond_distance_HA
_geom_hbond_distance_DA
_geom_hbond_angle_DHA
_geom_hbond_publ_flag
N1 H1 O2 2_556 0.96(2) 1.70(2) 2.652(2) 174(2) yes
N2 H2 O1 2_556 0.88(2) 1.93(2) 2.807(2) 173(2) yes
N2 H3 O2 ? 0.94(3) 1.88(3) 2.651(2) 137(2) yes
C4 H4 O1 3_657 0.97(2) 2.87(2) 3.713(2) 146.0(10) yes
C5 H5 O2 4_655 0.91(2) 3.18(2) 3.847(3) 131(2) yes
C6 H6 O1 4_554 1.02(2) 3.28(2) 3.506(3) 94.0(10) yes
